data_4029619
loop_
_publ_author_name
'Kamat, Medha N.'
'Rath, Nigam P.'
'Demchenko, Alexei V.'

_publ_section_title
;
 Versatile synthesis and mechanism of activation of S-benzoxazolyl
 glycosides.
;
_journal_issue 18
_journal_name_full 'The Journal of organic chemistry'
_journal_page_first 6938
_journal_page_last 6946
_journal_paper_doi 10.1021/jo0711844
_journal_volume 72
_journal_year 2007
_chemical_formula_sum 'C9 H10 F3 N O5 S2'
_chemical_formula_weight 333.30
_chemical_name_systematic
;

 ?

;
_space_group_IT_number 29
_symmetry_cell_setting orthorhombic
_symmetry_space_group_name_Hall 'P 2c -2ac'
_symmetry_space_group_name_H-M 'P c a 21'
_atom_sites_solution_hydrogens geom
_atom_sites_solution_primary direct
_atom_sites_solution_secondary difmap
_audit_creation_method SHELXL-97
_cell_angle_alpha 90.00
_cell_angle_beta 90.00
_cell_angle_gamma 90.00
_cell_formula_units_Z 8
_cell_length_a 25.5198(8)
_cell_length_b 5.0809(2)
_cell_length_c 20.1359(7)
_cell_measurement_reflns_used 5496
_cell_measurement_temperature 100(2)
_cell_measurement_theta_max 28.68
_cell_measurement_theta_min 2.58
_cell_volume 2610.89(16)
_computing_cell_refinement 'Bruker SMART'
_computing_data_collection 'Bruker SMART'
_computing_data_reduction 'Bruker SAINT'
_computing_molecular_graphics 'Bruker-SHELXTL (Sheldrick, 2005)'
_computing_publication_material 'Bruker-SHELXTL (Sheldrick, 2005)'
_computing_structure_refinement 'Bruker-SHELXTL (Sheldrick, 2005)'
_computing_structure_solution 'Bruker-SHELXTL (Sheldrick, 2005)'
_diffrn_ambient_temperature 100(2)
_diffrn_measured_fraction_theta_full 0.996
_diffrn_measured_fraction_theta_max 0.996
_diffrn_measurement_device_type 'CCD area detector'
_diffrn_measurement_method 'phi and omega scans'
_diffrn_radiation_monochromator graphite
_diffrn_radiation_source 'fine-focus sealed tube'
_diffrn_radiation_type MoK\a
_diffrn_radiation_wavelength 0.71073
_diffrn_reflns_av_R_equivalents 0.0503
_diffrn_reflns_av_sigmaI/netI 0.0468
_diffrn_reflns_limit_h_max 36
_diffrn_reflns_limit_h_min -36
_diffrn_reflns_limit_k_max 7
_diffrn_reflns_limit_k_min -7
_diffrn_reflns_limit_l_max 28
_diffrn_reflns_limit_l_min -28
_diffrn_reflns_number 42062
_diffrn_reflns_theta_full 30.54
_diffrn_reflns_theta_max 30.54
_diffrn_reflns_theta_min 1.60
_exptl_absorpt_coefficient_mu 0.463
_exptl_absorpt_correction_T_max 0.9296
_exptl_absorpt_correction_T_min 0.8511
_exptl_absorpt_correction_type multi-scan
_exptl_absorpt_process_details 'sadabs v2.10'
_exptl_crystal_colour colourless
_exptl_crystal_density_diffrn 1.696
_exptl_crystal_density_meas ?
_exptl_crystal_density_method 'not measured'
_exptl_crystal_description 'rectangular rod'
_exptl_crystal_F_000 1360
_exptl_crystal_size_max 0.36
_exptl_crystal_size_mid 0.22
_exptl_crystal_size_min 0.16
_refine_diff_density_max 0.343
_refine_diff_density_min -0.306
_refine_diff_density_rms 0.064
_refine_ls_abs_structure_details 'Flack H D (1983), Acta Cryst. A39, 876-881'
_refine_ls_abs_structure_Flack 0.20(4)
_refine_ls_extinction_method none
_refine_ls_goodness_of_fit_ref 1.020
_refine_ls_hydrogen_treatment mixed
_refine_ls_matrix_type full
_refine_ls_number_parameters 441
_refine_ls_number_reflns 7788
_refine_ls_number_restraints 13
_refine_ls_restrained_S_all 1.019
_refine_ls_R_factor_all 0.0462
_refine_ls_R_factor_gt 0.0353
_refine_ls_shift/su_max 0.001
_refine_ls_shift/su_mean 0.000
_refine_ls_structure_factor_coef Fsqd
_refine_ls_weighting_details 'calc w=1/[\s^2^(Fo^2^)+(0.0362P)^2^+0.2732P] where P=(Fo^2^+2Fc^2^)/3'
_refine_ls_weighting_scheme calc
_refine_ls_wR_factor_gt 0.0697
_refine_ls_wR_factor_ref 0.0749
_reflns_number_gt 6705
_reflns_number_total 7788
_reflns_threshold_expression >2sigma(I)
_cod_data_source_file jo0711844-file007.cif
_cod_data_source_block d15405
_cod_depositor_comments
;
The following automatic conversions were performed:

'_symmetry_cell_setting' value 'Orthorhombic' changed to
'orthorhombic' according to
/usr/data/users/saulius/automatic-downloads/retrospective/ACS/lib/dictionaries/cif_core.dic
dictionary named 'cif_core.dic' version 2.4.2 from 2011-04-26.

Automatic conversion script
Id: cif_fix_values 2281 2013-09-26 08:29:07Z andrius 

The following automatic conversions were performed:

'_exptl_crystal_density_meas' value 'none' was changed to '?' - the
value is perceived as not measured.

Automatic conversion script
Id: cif_fix_values 3008 2015-01-20 13:52:24Z robertas 
;
_cod_original_sg_symbol_H-M Pca2~1~
_cod_database_code 4029619

loop_
_symmetry_equiv_pos_as_xyz
'x, y, z'
'-x, -y, z+1/2'
'x+1/2, -y, z'
'-x+1/2, y, z+1/2'

loop_
_atom_site_label
_atom_site_type_symbol
_atom_site_fract_x
_atom_site_fract_y
_atom_site_fract_z
_atom_site_U_iso_or_equiv
_atom_site_adp_type
_atom_site_occupancy
_atom_site_symmetry_multiplicity
_atom_site_calc_flag
_atom_site_refinement_flags
S1 S 0.42887(2) 0.38659(9) 0.70551(3) 0.02381(12) Uani 1 1 d .
S2 S 0.605524(17) 0.19595(9) 0.64206(2) 0.01258(10) Uani 1 1 d .
S3 S 0.30880(2) 0.92013(9) 0.38617(3) 0.01971(11) Uani 1 1 d .
S4 S 0.135140(17) 0.77039(8) 0.45954(2) 0.01165(9) Uani 1 1 d .
F1 F 0.55073(5) -0.1177(3) 0.71808(7) 0.0282(3) Uani 1 1 d .
F2 F 0.57409(5) 0.2426(3) 0.76615(7) 0.0297(3) Uani 1 1 d .
F3 F 0.63053(5) -0.0658(2) 0.75056(6) 0.0248(3) Uani 1 1 d .
F4 F 0.11046(5) 0.5558(3) 0.34484(7) 0.0279(3) Uani 1 1 d .
F5 F 0.17358(5) 0.8350(3) 0.33997(7) 0.0288(3) Uani 1 1 d .
F6 F 0.18697(5) 0.4506(3) 0.38170(8) 0.0313(3) Uani 1 1 d .
O1 O 0.45195(6) 0.0428(3) 0.61071(7) 0.0206(3) Uani 1 1 d .
O2 O 0.44373(5) 0.4759(3) 0.58433(8) 0.0189(3) Uani 1 1 d .
O3 O 0.55765(6) 0.3301(3) 0.62409(8) 0.0204(3) Uani 1 1 d .
O4 O 0.64991(6) 0.3647(3) 0.65535(7) 0.0190(3) Uani 1 1 d .
O5 O 0.61683(5) -0.0349(3) 0.60340(7) 0.0168(3) Uani 1 1 d .
O6 O 0.28956(6) 0.5979(3) 0.48662(8) 0.0213(3) Uani 1 1 d .
O7 O 0.29275(5) 1.0385(3) 0.50638(7) 0.0158(3) Uani 1 1 d .
O8 O 0.18387(6) 0.8892(3) 0.48077(7) 0.0184(3) Uani 1 1 d .
O9 O 0.12088(5) 0.5353(3) 0.49538(7) 0.0164(3) Uani 1 1 d .
O10 O 0.09287(5) 0.9516(3) 0.44627(7) 0.0175(3) Uani 1 1 d .
N1 N 0.52902(6) 0.7422(3) 0.53703(9) 0.0138(3) Uani 1 1 d D
H11 H 0.5547(9) 0.849(5) 0.5153(12) 0.027(7) Uiso 1 1 d D
H12 H 0.5054(9) 0.846(5) 0.5621(12) 0.028(7) Uiso 1 1 d D
H13 H 0.5499(8) 0.632(4) 0.5652(11) 0.020(6) Uiso 1 1 d D
N2 N 0.21052(7) 1.3183(3) 0.56015(9) 0.0134(3) Uani 1 1 d D
H21 H 0.2296(8) 1.418(4) 0.5353(12) 0.020(6) Uiso 1 1 d D
H22 H 0.1912(8) 1.408(4) 0.5864(11) 0.016(6) Uiso 1 1 d D
H23 H 0.1939(9) 1.213(4) 0.5344(11) 0.024(7) Uiso 1 1 d D
C1 C 0.43177(10) 0.0875(4) 0.75298(13) 0.0271(5) Uani 1 1 d D
H1A H 0.4374(14) -0.051(6) 0.7230(15) 0.073(12) Uiso 1 1 d D
H1B H 0.4030(10) 0.094(6) 0.7847(14) 0.052(9) Uiso 1 1 d D
H1C H 0.4647(10) 0.091(8) 0.776(2) 0.093(15) Uiso 1 1 d D
C2 C 0.44371(8) 0.2661(4) 0.62655(11) 0.0174(4) Uani 1 1 d .
C3 C 0.45570(8) 0.4371(4) 0.51736(11) 0.0173(4) Uani 1 1 d .
C4 C 0.49701(7) 0.5834(3) 0.49200(10) 0.0131(4) Uani 1 1 d .
C5 C 0.50870(8) 0.5757(4) 0.42502(11) 0.0154(4) Uani 1 1 d .
H5 H 0.5369(9) 0.665(5) 0.4077(12) 0.019(6) Uiso 1 1 d .
C6 C 0.47938(8) 0.4126(4) 0.38364(13) 0.0215(4) Uani 1 1 d .
H6 H 0.4873(9) 0.404(4) 0.3359(15) 0.020(6) Uiso 1 1 d .
C7 C 0.43907(9) 0.2623(4) 0.40940(12) 0.0239(5) Uani 1 1 d .
H7 H 0.4198(9) 0.149(5) 0.3793(12) 0.019(6) Uiso 1 1 d .
C8 C 0.42646(8) 0.2767(4) 0.47637(13) 0.0241(5) Uani 1 1 d .
H8 H 0.3998(9) 0.174(5) 0.4943(13) 0.025(6) Uiso 1 1 d .
C9 C 0.58928(8) 0.0577(4) 0.72336(11) 0.0190(4) Uani 1 1 d .
C10 C 0.31265(10) 0.6031(4) 0.34611(13) 0.0242(5) Uani 1 1 d D
H10A H 0.3139(10) 0.638(5) 0.2990(9) 0.030(7) Uiso 1 1 d D
H10B H 0.2809(8) 0.504(5) 0.3544(14) 0.042(8) Uiso 1 1 d D
H10C H 0.3439(8) 0.513(5) 0.3611(13) 0.037(7) Uiso 1 1 d D
C11 C 0.29509(7) 0.8183(4) 0.46754(11) 0.0168(4) Uani 1 1 d .
C12 C 0.28425(8) 1.0108(4) 0.57449(11) 0.0153(4) Uani 1 1 d .
C13 C 0.24508(8) 1.1636(4) 0.60290(10) 0.0146(4) Uani 1 1 d .
C14 C 0.23761(8) 1.1671(4) 0.67054(12) 0.0196(4) Uani 1 1 d .
H14 H 0.2106(9) 1.272(4) 0.6904(11) 0.013(5) Uiso 1 1 d .
C15 C 0.26880(9) 1.0087(5) 0.71058(13) 0.0269(5) Uani 1 1 d .
H15 H 0.2643(9) 1.026(5) 0.7567(14) 0.025(7) Uiso 1 1 d .
C16 C 0.30719(10) 0.8504(5) 0.68210(14) 0.0294(5) Uani 1 1 d .
H16 H 0.3286(10) 0.735(5) 0.7092(13) 0.033(7) Uiso 1 1 d .
C17 C 0.31565(9) 0.8544(4) 0.61456(13) 0.0241(5) Uani 1 1 d .
H17 H 0.3417(10) 0.758(5) 0.5937(12) 0.019(6) Uiso 1 1 d .
C18 C 0.15220(8) 0.6462(4) 0.37764(11) 0.0180(4) Uani 1 1 d .

loop_
_atom_site_aniso_label
_atom_site_aniso_U_11
_atom_site_aniso_U_22
_atom_site_aniso_U_33
_atom_site_aniso_U_23
_atom_site_aniso_U_13
_atom_site_aniso_U_12
S1 0.0342(3) 0.0146(2) 0.0226(3) -0.00313(18) 0.0115(2) 0.00159(19)
S2 0.0124(2) 0.01339(19) 0.0119(3) 0.00025(16) 0.00029(19) -0.00065(15)
S3 0.0243(3) 0.0146(2) 0.0202(3) 0.00067(18) 0.0051(2) -0.00205(17)
S4 0.0117(2) 0.01259(19) 0.0107(2) -0.00019(16) 0.00006(18) -0.00027(15)
F1 0.0251(7) 0.0310(7) 0.0284(8) 0.0075(5) 0.0038(6) -0.0093(5)
F2 0.0385(8) 0.0342(7) 0.0163(7) -0.0063(5) 0.0092(6) 0.0066(6)
F3 0.0265(7) 0.0319(7) 0.0158(7) 0.0061(5) -0.0021(5) 0.0048(5)
F4 0.0244(7) 0.0422(8) 0.0172(7) -0.0103(6) -0.0012(6) -0.0102(5)
F5 0.0301(7) 0.0402(8) 0.0163(8) 0.0040(6) 0.0070(6) -0.0120(6)
F6 0.0284(7) 0.0318(7) 0.0337(8) -0.0125(6) 0.0049(6) 0.0122(5)
O1 0.0223(8) 0.0139(7) 0.0257(9) -0.0044(5) 0.0076(7) -0.0028(5)
O2 0.0199(8) 0.0160(7) 0.0208(8) -0.0009(5) 0.0082(6) -0.0001(5)
O3 0.0151(7) 0.0228(7) 0.0232(9) 0.0059(6) 0.0008(6) 0.0043(5)
O4 0.0177(7) 0.0184(7) 0.0209(9) -0.0005(5) -0.0017(6) -0.0058(5)
O5 0.0190(7) 0.0176(7) 0.0140(8) -0.0010(5) 0.0006(6) -0.0002(5)
O6 0.0217(8) 0.0145(7) 0.0276(9) 0.0036(5) 0.0070(7) -0.0001(5)
O7 0.0175(7) 0.0137(6) 0.0162(8) -0.0001(5) 0.0043(6) -0.0005(5)
O8 0.0145(7) 0.0234(7) 0.0173(8) -0.0054(5) 0.0001(6) -0.0041(5)
O9 0.0177(7) 0.0163(7) 0.0152(8) 0.0028(5) 0.0006(6) -0.0014(5)
O10 0.0165(7) 0.0174(7) 0.0187(9) -0.0003(5) -0.0017(6) 0.0049(5)
N1 0.0110(8) 0.0140(8) 0.0163(10) -0.0022(6) 0.0009(7) 0.0006(6)
N2 0.0120(9) 0.0131(8) 0.0151(10) 0.0016(6) 0.0001(7) 0.0011(6)
C1 0.0358(15) 0.0187(10) 0.0267(15) 0.0033(8) 0.0109(11) 0.0001(8)
C2 0.0135(9) 0.0163(9) 0.0224(12) -0.0022(7) 0.0066(8) -0.0034(6)
C3 0.0154(10) 0.0191(9) 0.0175(12) -0.0016(7) 0.0042(8) 0.0007(7)
C4 0.0095(9) 0.0134(8) 0.0165(11) -0.0018(7) -0.0022(8) 0.0012(6)
C5 0.0119(9) 0.0187(9) 0.0156(12) 0.0003(7) 0.0001(8) 0.0005(7)
C6 0.0227(11) 0.0246(10) 0.0170(12) -0.0011(8) -0.0051(10) 0.0004(8)
C7 0.0201(11) 0.0288(11) 0.0229(13) -0.0067(9) -0.0047(9) -0.0051(8)
C8 0.0176(11) 0.0227(10) 0.0320(15) -0.0043(9) 0.0026(10) -0.0065(8)
C9 0.0187(10) 0.0223(10) 0.0159(12) 0.0017(7) 0.0040(9) -0.0001(7)
C10 0.0276(13) 0.0171(10) 0.0279(15) -0.0060(8) 0.0080(11) -0.0026(8)
C11 0.0106(9) 0.0157(9) 0.0240(13) -0.0004(7) 0.0024(9) 0.0003(6)
C12 0.0132(9) 0.0170(9) 0.0157(12) -0.0003(7) -0.0003(8) -0.0007(7)
C13 0.0113(9) 0.0150(8) 0.0176(12) 0.0009(7) -0.0011(8) -0.0009(7)
C14 0.0163(10) 0.0236(10) 0.0189(12) 0.0000(8) -0.0017(9) 0.0016(8)
C15 0.0267(12) 0.0369(12) 0.0172(14) 0.0015(9) -0.0023(10) 0.0083(9)
C16 0.0262(13) 0.0352(13) 0.0268(14) 0.0063(10) -0.0062(11) 0.0106(9)
C17 0.0178(11) 0.0276(11) 0.0269(14) -0.0005(9) 0.0000(9) 0.0090(8)
C18 0.0171(10) 0.0231(9) 0.0138(11) -0.0024(8) 0.0015(8) -0.0029(7)

loop_
_atom_type_symbol
_atom_type_description
_atom_type_scat_dispersion_real
_atom_type_scat_dispersion_imag
_atom_type_scat_source
C C 0.0033 0.0016 'International Tables Vol C Tables 4.2.6.8 and 6.1.1.4'
H H 0.0000 0.0000 'International Tables Vol C Tables 4.2.6.8 and 6.1.1.4'
N N 0.0061 0.0033 'International Tables Vol C Tables 4.2.6.8 and 6.1.1.4'
O O 0.0106 0.0060 'International Tables Vol C Tables 4.2.6.8 and 6.1.1.4'
S S 0.1246 0.1234 'International Tables Vol C Tables 4.2.6.8 and 6.1.1.4'
F F 0.0171 0.0103 'International Tables Vol C Tables 4.2.6.8 and 6.1.1.4'

loop_
_geom_angle_atom_site_label_1
_geom_angle_atom_site_label_2
_geom_angle_atom_site_label_3
_geom_angle
C2 S1 C1 100.31(11)
O5 S2 O3 114.78(9)
O5 S2 O4 115.28(9)
O3 S2 O4 115.41(9)
O5 S2 C9 102.52(9)
O3 S2 C9 102.34(9)
O4 S2 C9 103.86(9)
C11 S3 C10 99.51(11)
O9 S4 O10 115.61(8)
O9 S4 O8 114.50(9)
O10 S4 O8 115.52(9)
O9 S4 C18 103.12(9)
O10 S4 C18 103.44(9)
O8 S4 C18 101.94(9)
C2 O2 C3 119.47(16)
C11 O7 C12 119.12(15)
C4 N1 H11 114.4(15)
C4 N1 H12 106.4(16)
H11 N1 H12 111(2)
C4 N1 H13 110.7(15)
H11 N1 H13 103(2)
H12 N1 H13 111(2)
C13 N2 H21 108.5(16)
C13 N2 H22 105.7(17)
H21 N2 H22 112(2)
C13 N2 H23 108.6(17)
H21 N2 H23 107(2)
H22 N2 H23 115(2)
S1 C1 H1A 107(2)
S1 C1 H1B 106.9(18)
H1A C1 H1B 124(3)
S1 C1 H1C 106(3)
H1A C1 H1C 101(3)
H1B C1 H1C 110(3)
O1 C2 O2 125.1(2)
O1 C2 S1 127.83(17)
O2 C2 S1 107.09(13)
C8 C3 C4 120.5(2)
C8 C3 O2 122.88(18)
C4 C3 O2 116.49(18)
C5 C4 C3 120.53(19)
C5 C4 N1 120.01(18)
C3 C4 N1 119.45(19)
C4 C5 C6 119.0(2)
C4 C5 H5 121.6(15)
C6 C5 H5 119.2(15)
C7 C6 C5 120.3(2)
C7 C6 H6 119.7(13)
C5 C6 H6 120.1(13)
C6 C7 C8 120.5(2)
C6 C7 H7 118.0(14)
C8 C7 H7 121.4(14)
C3 C8 C7 119.1(2)
C3 C8 H8 119.6(16)
C7 C8 H8 121.2(16)
F1 C9 F2 107.98(17)
F1 C9 F3 107.40(16)
F2 C9 F3 107.09(18)
F1 C9 S2 110.67(15)
F2 C9 S2 111.95(14)
F3 C9 S2 111.53(14)
S3 C10 H10A 106.2(16)
S3 C10 H10B 109.9(18)
H10A C10 H10B 107(2)
S3 C10 H10C 109.2(17)
H10A C10 H10C 111(2)
H10B C10 H10C 113(2)
O6 C11 O7 125.4(2)
O6 C11 S3 127.00(17)
O7 C11 S3 107.58(13)
C17 C12 C13 119.8(2)
C17 C12 O7 122.65(19)
C13 C12 O7 117.40(17)
C14 C13 C12 120.99(19)
C14 C13 N2 119.51(18)
C12 C13 N2 119.49(18)
C13 C14 C15 119.2(2)
C13 C14 H14 121.4(14)
C15 C14 H14 119.4(14)
C14 C15 C16 119.9(2)
C14 C15 H15 116.6(15)
C16 C15 H15 123.3(15)
C17 C16 C15 120.6(2)
C17 C16 H16 118.4(16)
C15 C16 H16 121.0(16)
C16 C17 C12 119.5(2)
C16 C17 H17 123.5(16)
C12 C17 H17 117.0(16)
F4 C18 F6 107.72(16)
F4 C18 F5 106.94(17)
F6 C18 F5 107.29(17)
F4 C18 S4 112.15(14)
F6 C18 S4 111.21(15)
F5 C18 S4 111.28(13)

loop_
_geom_bond_atom_site_label_1
_geom_bond_atom_site_label_2
_geom_bond_distance
S1 C2 1.745(2)
S1 C1 1.797(2)
S2 O5 1.4369(14)
S2 O3 1.4451(14)
S2 O4 1.4455(14)
S2 C9 1.829(2)
S3 C11 1.754(2)
S3 C10 1.804(2)
S4 O9 1.4422(14)
S4 O10 1.4432(14)
S4 O8 1.4471(14)
S4 C18 1.818(2)
F1 C9 1.332(2)
F2 C9 1.333(2)
F3 C9 1.342(2)
F4 C18 1.335(2)
F5 C18 1.339(2)
F6 C18 1.335(2)
O1 C2 1.197(2)
O2 C2 1.363(2)
O2 C3 1.397(3)
O6 C11 1.192(2)
O7 C11 1.366(2)
O7 C12 1.396(3)
N1 C4 1.463(2)
N1 H11 0.957(17)
N1 H12 0.946(17)
N1 H13 0.959(17)
N2 C13 1.462(2)
N2 H21 0.864(16)
N2 H22 0.855(16)
N2 H23 0.857(16)
C1 H1A 0.94(2)
C1 H1B 0.97(2)
C1 H1C 0.96(2)
C3 C8 1.379(3)
C3 C4 1.387(3)
C4 C5 1.382(3)
C5 C6 1.393(3)
C5 H5 0.92(2)
C6 C7 1.382(3)
C6 H6 0.98(3)
C7 C8 1.388(4)
C7 H7 0.97(2)
C8 H8 0.93(3)
C10 H10A 0.965(17)
C10 H10B 0.966(18)
C10 H10C 0.970(17)
C12 C17 1.387(3)
C12 C13 1.389(3)
C13 C14 1.375(3)
C14 C15 1.390(3)
C14 H14 0.96(2)
C15 C16 1.391(3)
C15 H15 0.94(3)
C16 C17 1.377(4)
C16 H16 0.97(3)
C17 H17 0.93(2)

loop_
_geom_torsion_atom_site_label_1
_geom_torsion_atom_site_label_2
_geom_torsion_atom_site_label_3
_geom_torsion_atom_site_label_4
_geom_torsion
C3 O2 C2 O1 -2.1(3)
C3 O2 C2 S1 178.59(14)
C1 S1 C2 O1 1.6(2)
C1 S1 C2 O2 -179.11(14)
C2 O2 C3 C8 60.8(3)
C2 O2 C3 C4 -123.43(19)
C8 C3 C4 C5 1.6(3)
O2 C3 C4 C5 -174.23(17)
C8 C3 C4 N1 -177.05(18)
O2 C3 C4 N1 7.1(3)
C3 C4 C5 C6 -1.9(3)
N1 C4 C5 C6 176.71(17)
C4 C5 C6 C7 0.4(3)
C5 C6 C7 C8 1.6(3)
C4 C3 C8 C7 0.3(3)
O2 C3 C8 C7 175.90(19)
C6 C7 C8 C3 -1.9(3)
O5 S2 C9 F1 -55.47(15)
O3 S2 C9 F1 63.75(15)
O4 S2 C9 F1 -175.83(14)
O5 S2 C9 F2 -175.99(14)
O3 S2 C9 F2 -56.77(17)
O4 S2 C9 F2 63.65(16)
O5 S2 C9 F3 64.04(16)
O3 S2 C9 F3 -176.74(14)
O4 S2 C9 F3 -56.32(16)
C12 O7 C11 O6 1.3(3)
C12 O7 C11 S3 -177.56(13)
C10 S3 C11 O6 -1.2(2)
C10 S3 C11 O7 177.71(14)
C11 O7 C12 C17 54.8(3)
C11 O7 C12 C13 -130.23(18)
C17 C12 C13 C14 1.5(3)
O7 C12 C13 C14 -173.62(18)
C17 C12 C13 N2 -177.12(19)
O7 C12 C13 N2 7.8(3)
C12 C13 C14 C15 -2.0(3)
N2 C13 C14 C15 176.6(2)
C13 C14 C15 C16 0.4(4)
C14 C15 C16 C17 1.8(4)
C15 C16 C17 C12 -2.4(4)
C13 C12 C17 C16 0.7(3)
O7 C12 C17 C16 175.6(2)
O9 S4 C18 F4 68.92(16)
O10 S4 C18 F4 -51.88(16)
O8 S4 C18 F4 -172.10(14)
O9 S4 C18 F6 -51.78(15)
O10 S4 C18 F6 -172.58(13)
O8 S4 C18 F6 67.20(15)
O9 S4 C18 F5 -171.33(14)
O10 S4 C18 F5 67.87(16)
O8 S4 C18 F5 -52.35(16)

_cod_duplicate_entry 4024151
